data_4344643
loop_
_publ_author_name
'Freslon, St\'ephane'
'Luo, Yun'
'Daiguebonne, Carole'
'Calvez, Guillaume'
'Bernot, Kevin'
'Guillou, Olivier'

_publ_section_title
;
 Brightness and Color Tuning in a Series of Lanthanide-Based Coordination
 Polymers with Benzene-1,2,4,5-tetracarboxylic Acid as a Ligand.
;
_journal_issue 2
_journal_name_full 'Inorganic chemistry'
_journal_page_first 794
_journal_page_last 802
_journal_paper_doi 10.1021/acs.inorgchem.5b02242
_journal_volume 55
_journal_year 2016
_chemical_compound_source 'synthesis as described'
_chemical_formula_moiety 'C15 H35 O28 Sm2'
_chemical_formula_sum 'C15 H35 O28 Sm2'
_chemical_formula_weight 964.13
_chemical_name_systematic ?
_space_group_IT_number 2
_symmetry_cell_setting triclinic
_symmetry_Int_Tables_number 2
_symmetry_space_group_name_Hall '-P 1'
_symmetry_space_group_name_H-M 'P -1'
_atom_sites_solution_hydrogens geom
_atom_sites_solution_primary direct
_atom_sites_solution_secondary difmap
_audit_conform_dict_location ftp://ftp.iucr.org/pub/cif_core.dic
_audit_conform_dict_name cif_core.dic
_audit_conform_dict_version 2.4
_audit_creation_date 2013-01-14T14:36:53-00:00
_audit_creation_method 'WinGX routine CIF_UPDATE'
_cell_angle_alpha 87.015(5)
_cell_angle_beta 80.229(5)
_cell_angle_gamma 86.041(5)
_cell_formula_units_Z 2
_cell_length_a 9.098(5)
_cell_length_b 11.717(5)
_cell_length_c 14.371(5)
_cell_measurement_reflns_used 6068
_cell_measurement_temperature 293(2)
_cell_measurement_theta_max 27.84
_cell_measurement_theta_min 2.88
_cell_measurement_wavelength 0.71073
_cell_volume 1504.9(12)
_computing_cell_refinement 'Bruker SMART'
_computing_data_collection 'Bruker SAINT'
_computing_data_reduction 'Bruker SAINT'
_computing_molecular_graphics 'Ortep-3 for Windows (Farrugia, 1997)'
_computing_publication_material 'WinGX publication routines (Farrugia, 1999)'
_computing_structure_refinement 'SHELXL-97 (Sheldrick, 1997)'
_computing_structure_solution 'SHELXS-97 (Sheldrick, 1990)'
_diffrn_ambient_temperature 293(2)
_diffrn_measured_fraction_theta_full 0.965
_diffrn_measured_fraction_theta_max 0.965
_diffrn_radiation_monochromator graphite
_diffrn_radiation_probe x-ray
_diffrn_radiation_type MoK\a
_diffrn_radiation_wavelength 0.71073
_diffrn_reflns_av_R_equivalents 0.0465
_diffrn_reflns_av_unetI/netI 0.0475
_diffrn_reflns_limit_h_max 11
_diffrn_reflns_limit_h_min -11
_diffrn_reflns_limit_k_max 15
_diffrn_reflns_limit_k_min -15
_diffrn_reflns_limit_l_max 18
_diffrn_reflns_limit_l_min -18
_diffrn_reflns_number 24596
_diffrn_reflns_theta_full 27.86
_diffrn_reflns_theta_max 27.86
_diffrn_reflns_theta_min 1.44
_exptl_absorpt_coefficient_mu 3.974
_exptl_absorpt_correction_T_max 0.8572
_exptl_absorpt_correction_T_min 0.1092
_exptl_absorpt_correction_type multi-scan
_exptl_absorpt_process_details
;
 [Sheldrick, G.M. (2002). SADABS Bruker AXS Inc., Madison, Wisconsin, USA]
;
_exptl_crystal_colour colourless
_exptl_crystal_density_diffrn 2.128
_exptl_crystal_density_method 'not measured'
_exptl_crystal_description prism
_exptl_crystal_F_000 946
_exptl_crystal_size_max 1
_exptl_crystal_size_mid 0.25
_exptl_crystal_size_min 0.04
_refine_diff_density_max 1.681
_refine_diff_density_min -2.217
_refine_diff_density_rms 0.381
_refine_ls_extinction_method none
_refine_ls_goodness_of_fit_ref 1.242
_refine_ls_hydrogen_treatment constr
_refine_ls_matrix_type full
_refine_ls_number_parameters 401
_refine_ls_number_reflns 6905
_refine_ls_number_restraints 0
_refine_ls_restrained_S_all 1.242
_refine_ls_R_factor_all 0.054
_refine_ls_R_factor_gt 0.0459
_refine_ls_shift/su_max 0.006
_refine_ls_shift/su_mean 0
_refine_ls_structure_factor_coef Fsqd
_refine_ls_weighting_details 'calc w=1/[\s^2^(Fo^2^)+(0.0590P)^2^+6.8058P] where P=(Fo^2^+2Fc^2^)/3'
_refine_ls_weighting_scheme calc
_refine_ls_wR_factor_gt 0.1179
_refine_ls_wR_factor_ref 0.1353
_reflns_number_gt 6293
_reflns_number_total 6905
_reflns_threshold_expression >2sigma(I)
_cod_data_source_file ic5b02242_si_002.cif
_cod_data_source_block import
_cod_database_code 4344643

loop_
_symmetry_equiv_pos_as_xyz
'x, y, z'
'-x, -y, -z'

loop_
_atom_site_label
_atom_site_type_symbol
_atom_site_fract_x
_atom_site_fract_y
_atom_site_fract_z
_atom_site_U_iso_or_equiv
_atom_site_adp_type
_atom_site_occupancy
_atom_site_symmetry_multiplicity
_atom_site_calc_flag
_atom_site_refinement_flags
Sm01 Sm 0.51032(3) 0.25225(3) 0.87350(2) 0.01340(11) Uani 1 1 d .
Sm02 Sm 1.56022(4) 0.35792(3) 0.43059(2) 0.01615(11) Uani 1 1 d .
O003 O 1.3219(6) 0.2803(5) 0.5266(4) 0.0258(11) Uani 1 1 d .
O004 O 0.2616(6) 0.3655(5) 0.8728(3) 0.0256(12) Uani 1 1 d .
O005 O 0.7708(5) 0.2293(4) 0.9020(4) 0.0278(12) Uani 1 1 d .
O006 O 0.3689(5) 0.2876(5) 0.7405(4) 0.0249(11) Uani 1 1 d .
O007 O 0.3198(6) 0.1730(5) 1.0033(4) 0.0260(12) Uani 1 1 d .
O008 O 1.5933(6) 0.4108(5) 0.2610(4) 0.0282(12) Uani 1 1 d .
O009 O 0.6678(5) 0.5467(4) 0.6205(3) 0.0201(10) Uani 1 1 d .
O010 O 0.6089(5) 0.4249(4) 0.8049(3) 0.0197(10) Uani 1 1 d .
O011 O 0.5164(6) 0.3513(5) 1.0173(4) 0.0269(12) Uani 1 1 d .
O012 O 0.3618(6) 0.0826(5) 0.8705(4) 0.0274(12) Uani 1 1 d .
O013 O 0.7318(6) 0.3857(5) 0.5418(4) 0.0288(12) Uani 1 1 d .
O014 O 1.3938(5) 0.4405(4) 0.5734(3) 0.0175(10) Uani 1 1 d .
O015 O 0.6267(6) 0.0889(5) 0.9502(5) 0.0412(17) Uani 1 1 d .
O016 O 1.4968(8) 0.1943(5) 0.3476(4) 0.0424(16) Uani 1 1 d .
O017 O 1.8134(7) 0.2990(7) 0.3565(5) 0.0480(18) Uani 1 1 d .
C018 C 0.1338(7) 0.3863(6) 0.7389(5) 0.0172(13) Uani 1 1 d .
O019 O 0.2311(7) 0.5880(6) 0.9201(5) 0.0423(16) Uani 1 1 d .
C020 C 0.7479(7) 0.4568(6) 0.6018(5) 0.0186(14) Uani 1 1 d .
O021 O 0.6495(8) 0.1639(8) 0.7325(5) 0.064(2) Uani 1 1 d .
C022 C 0.7518(7) 0.1309(6) 0.9391(5) 0.0191(14) Uani 1 1 d .
C023 C 0.8779(7) 0.0620(6) 0.9717(5) 0.0158(13) Uani 1 1 d .
C024 C 0.9964(7) 0.4174(6) 0.7922(5) 0.0159(13) Uani 1 1 d .
H024 H 0.9879 0.4213 0.8574 0.019 Uiso 1 1 calc R
O025 O 0.7246(6) 0.5550(6) 0.8667(4) 0.0411(16) Uani 1 1 d .
C026 C 0.7246(8) 0.4774(7) 0.8112(5) 0.0205(14) Uani 1 1 d .
O027 O -0.0615(8) 0.6740(9) 0.9232(7) 0.084(3) Uani 1 1 d .
C028 C 0.8704(7) 0.4431(5) 0.7494(5) 0.0145(12) Uani 1 1 d .
O029 O 1.6197(10) 0.1770(6) 0.5230(6) 0.060(2) Uani 1 1 d .
C030 C 0.8818(7) 0.4315(6) 0.6520(5) 0.0160(13) Uani 1 1 d .
C031 C 0.8589(7) -0.0429(6) 1.0208(5) 0.0164(13) Uani 1 1 d .
C032 C 0.2868(7) 0.0986(6) 0.9509(5) 0.0177(14) Uani 1 1 d .
C033 C 1.0197(7) 0.1045(6) 0.9513(5) 0.0191(14) Uani 1 1 d .
H033 H 1.0327 0.1747 0.9188 0.023 Uiso 1 1 calc R
O034 O 0.796(2) 0.8916(18) 0.7804(12) 0.189(8) Uani 1 1 d .
C035 C 1.1472(7) 0.3835(6) 0.6412(5) 0.0152(13) Uani 1 1 d .
C036 C 1.0207(8) 0.4030(6) 0.5984(5) 0.0179(14) Uani 1 1 d .
H036 H 1.0292 0.397 0.5334 0.022 Uiso 1 1 calc R
O037 O 0.8828(10) 0.7371(10) 0.6298(9) 0.102(4) Uani 1 1 d .
O038 O 1.044(2) 0.908(2) 0.2961(12) 0.203(9) Uani 1 1 d .
C039 C 1.2963(7) 0.3638(6) 0.5784(5) 0.0176(13) Uani 1 1 d .
C040 C 0.2628(7) 0.3463(6) 0.7867(5) 0.0171(13) Uani 1 1 d .
O041 O 1.058(2) 0.8860(17) 0.4804(15) 0.196(8) Uani 1 1 d .
O042 O 0.4495(16) 0.8448(8) 0.8418(6) 0.108(5) Uani 1 1 d .
O043 O 1.8656(14) 0.1723(11) 0.2012(7) 0.107(4) Uani 1 1 d .
O044 O 0.707(5) 0.9506(16) 0.315(2) 0.41(3) Uani 1 1 d .
O051 O 0.676(5) 0.959(4) 0.468(3) 0.46(3) Uiso 1 1 d .

loop_
_atom_site_aniso_label
_atom_site_aniso_U_11
_atom_site_aniso_U_22
_atom_site_aniso_U_33
_atom_site_aniso_U_23
_atom_site_aniso_U_13
_atom_site_aniso_U_12
Sm01 0.00749(16) 0.01704(18) 0.01585(18) 0.00367(13) -0.00362(12) -0.00112(12)
Sm02 0.01157(18) 0.0220(2) 0.01504(19) -0.00083(13) -0.00342(13) 0.00055(13)
O003 0.024(3) 0.029(3) 0.023(3) -0.007(2) 0.005(2) -0.008(2)
O004 0.020(3) 0.041(3) 0.016(2) 0.001(2) -0.009(2) 0.011(2)
O005 0.012(2) 0.021(3) 0.049(3) 0.016(2) -0.009(2) -0.002(2)
O006 0.015(2) 0.039(3) 0.021(3) 0.003(2) -0.006(2) 0.007(2)
O007 0.019(3) 0.026(3) 0.033(3) -0.002(2) -0.001(2) -0.012(2)
O008 0.026(3) 0.036(3) 0.020(3) 0.004(2) -0.003(2) 0.006(2)
O009 0.017(2) 0.029(3) 0.014(2) 0.002(2) -0.0057(19) 0.004(2)
O010 0.009(2) 0.025(3) 0.025(3) 0.012(2) -0.0055(19) -0.0044(19)
O011 0.020(3) 0.036(3) 0.025(3) -0.009(2) 0.001(2) -0.006(2)
O012 0.016(3) 0.035(3) 0.032(3) -0.006(2) 0.000(2) -0.011(2)
O013 0.025(3) 0.036(3) 0.031(3) -0.012(2) -0.019(2) 0.005(2)
O014 0.012(2) 0.023(2) 0.018(2) 0.0024(19) -0.0036(18) -0.0051(19)
O015 0.010(3) 0.037(3) 0.077(5) 0.028(3) -0.016(3) -0.007(2)
O016 0.062(4) 0.036(4) 0.034(3) -0.006(3) -0.012(3) -0.022(3)
O017 0.018(3) 0.088(6) 0.038(4) -0.021(3) -0.005(3) 0.014(3)
C018 0.011(3) 0.024(4) 0.017(3) 0.004(3) -0.006(2) -0.004(3)
O019 0.029(3) 0.049(4) 0.051(4) -0.013(3) -0.008(3) -0.006(3)
C020 0.009(3) 0.029(4) 0.018(3) 0.006(3) -0.004(2) -0.005(3)
O021 0.038(4) 0.114(7) 0.036(4) -0.031(4) -0.006(3) 0.025(4)
C022 0.009(3) 0.023(3) 0.024(4) 0.008(3) -0.003(3) 0.002(3)
C023 0.011(3) 0.018(3) 0.019(3) 0.003(3) -0.005(2) 0.001(2)
C024 0.013(3) 0.022(3) 0.013(3) 0.003(2) -0.004(2) -0.002(3)
O025 0.017(3) 0.063(4) 0.044(4) -0.031(3) 0.002(2) -0.005(3)
C026 0.013(3) 0.031(4) 0.018(3) 0.005(3) -0.006(3) -0.003(3)
O027 0.026(4) 0.103(7) 0.124(8) -0.076(6) 0.008(4) -0.006(4)
C028 0.011(3) 0.015(3) 0.018(3) 0.002(2) -0.005(2) -0.003(2)
O029 0.082(6) 0.037(4) 0.067(5) 0.014(4) -0.036(4) 0.003(4)
C030 0.013(3) 0.019(3) 0.016(3) 0.003(3) -0.004(2) -0.004(2)
C031 0.010(3) 0.017(3) 0.023(3) 0.005(3) -0.006(3) -0.002(2)
C032 0.011(3) 0.018(3) 0.025(4) 0.009(3) -0.007(3) -0.003(2)
C033 0.013(3) 0.018(3) 0.027(4) 0.006(3) -0.007(3) -0.002(3)
O034 0.160(16) 0.26(2) 0.155(14) -0.098(15) 0.003(12) -0.075(15)
C035 0.012(3) 0.018(3) 0.016(3) 0.002(2) -0.003(2) -0.001(2)
C036 0.017(3) 0.025(4) 0.014(3) 0.003(3) -0.007(3) -0.004(3)
O037 0.046(5) 0.124(9) 0.149(10) -0.063(8) -0.038(6) 0.002(5)
O038 0.176(18) 0.28(3) 0.122(13) 0.001(14) 0.023(12) 0.069(16)
C039 0.013(3) 0.025(4) 0.015(3) 0.006(3) -0.004(2) -0.004(3)
C040 0.012(3) 0.024(3) 0.016(3) 0.005(3) -0.006(2) -0.002(3)
O041 0.19(2) 0.177(18) 0.22(2) 0.006(15) -0.081(15) 0.058(14)
O042 0.226(14) 0.066(6) 0.032(4) -0.013(4) -0.032(6) 0.041(7)
O043 0.118(10) 0.128(10) 0.072(7) -0.053(7) -0.001(6) 0.002(8)
O044 0.85(7) 0.118(15) 0.40(4) -0.055(19) -0.52(5) 0.03(3)

loop_
_atom_type_symbol
_atom_type_description
_atom_type_scat_dispersion_real
_atom_type_scat_dispersion_imag
_atom_type_scat_source
C C 0.0033 0.0016 'International Tables Vol C Tables 4.2.6.8 and 6.1.1.4'
H H 0 0 'International Tables Vol C Tables 4.2.6.8 and 6.1.1.4'
O O 0.0106 0.006 'International Tables Vol C Tables 4.2.6.8 and 6.1.1.4'
Sm Sm -0.1638 3.4418 'International Tables Vol C Tables 4.2.6.8 and 6.1.1.4'

loop_
_geom_angle_atom_site_label_1
_geom_angle_atom_site_label_2
_geom_angle_atom_site_label_3
_geom_angle
_geom_angle_site_symmetry_1
_geom_angle_site_symmetry_3
O010 Sm01 O015 131.02(17) . .
O010 Sm01 O011 80.98(18) . .
O015 Sm01 O011 85.8(2) . .
O010 Sm01 O021 85.3(3) . .
O015 Sm01 O021 81.6(3) . .
O011 Sm01 O021 148.0(2) . .
O010 Sm01 O005 78.02(16) . .
O015 Sm01 O005 53.01(17) . .
O011 Sm01 O005 73.69(19) . .
O021 Sm01 O005 75.2(2) . .
O010 Sm01 O006 79.04(17) . .
O015 Sm01 O006 137.3(2) . .
O011 Sm01 O006 133.83(19) . .
O021 Sm01 O006 70.4(2) . .
O005 Sm01 O006 139.78(18) . .
O010 Sm01 O012 151.69(17) . .
O015 Sm01 O012 70.77(19) . .
O011 Sm01 O012 122.85(18) . .
O021 Sm01 O012 80.3(3) . .
O005 Sm01 O012 120.78(18) . .
O006 Sm01 O012 73.21(18) . .
O010 Sm01 O007 143.14(18) . .
O015 Sm01 O007 71.53(19) . .
O011 Sm01 O007 71.28(17) . .
O021 Sm01 O007 130.5(3) . .
O005 Sm01 O007 115.17(18) . .
O006 Sm01 O007 102.97(18) . .
O012 Sm01 O007 52.14(17) . .
O010 Sm01 O004 82.95(17) . .
O015 Sm01 O004 142.47(18) . .
O011 Sm01 O004 84.75(18) . .
O021 Sm01 O004 122.2(2) . .
O005 Sm01 O004 153.10(19) . .
O006 Sm01 O004 51.83(17) . .
O012 Sm01 O004 84.33(19) . .
O007 Sm01 O004 71.02(18) . .
O010 Sm01 C022 104.56(18) . .
O015 Sm01 C022 26.47(19) . .
O011 Sm01 C022 79.3(2) . .
O021 Sm01 C022 76.4(2) . .
O005 Sm01 C022 26.56(18) . .
O006 Sm01 C022 146.2(2) . .
O012 Sm01 C022 95.6(2) . .
O007 Sm01 C022 93.81(19) . .
O004 Sm01 C022 160.90(19) . .
O010 Sm01 C032 157.34(17) . .
O015 Sm01 C032 70.96(18) . .
O011 Sm01 C032 97.48(19) . .
O021 Sm01 C032 105.9(3) . .
O005 Sm01 C032 123.48(17) . .
O006 Sm01 C032 86.22(18) . .
O012 Sm01 C032 26.03(19) . .
O007 Sm01 C032 26.25(19) . .
O004 Sm01 C032 74.41(19) . .
C022 Sm01 C032 97.28(19) . .
O010 Sm01 C040 79.93(17) . .
O015 Sm01 C040 148.20(19) . .
O011 Sm01 C040 109.6(2) . .
O021 Sm01 C040 96.1(2) . .
O005 Sm01 C040 156.86(18) . .
O006 Sm01 C040 25.77(19) . .
O012 Sm01 C040 77.57(19) . .
O007 Sm01 C040 86.91(19) . .
O004 Sm01 C040 26.06(18) . .
C022 Sm01 C040 170.8(2) . .
C032 Sm01 C040 79.36(19) . .
O014 Sm02 O017 94.6(2) 2_866 .
O014 Sm02 O008 77.21(18) 2_866 .
O017 Sm02 O008 70.6(2) . .
O014 Sm02 O016 148.27(18) 2_866 .
O017 Sm02 O016 82.6(2) . .
O008 Sm02 O016 72.1(2) . .
O014 Sm02 O013 71.56(17) 2_866 1_655
O017 Sm02 O013 71.4(2) . 1_655
O008 Sm02 O013 127.74(19) . 1_655
O016 Sm02 O013 135.2(2) . 1_655
O014 Sm02 O009 76.75(16) 2_866 2_766
O017 Sm02 O009 136.99(19) . 2_766
O008 Sm02 O009 66.42(17) . 2_766
O016 Sm02 O009 83.9(2) . 2_766
O013 Sm02 O009 139.30(18) 1_655 2_766
O014 Sm02 O029 138.5(2) 2_866 .
O017 Sm02 O029 76.6(3) . .
O008 Sm02 O029 133.4(2) . .
O016 Sm02 O029 71.7(2) . .
O013 Sm02 O029 67.2(2) 1_655 .
O009 Sm02 O029 135.8(2) 2_766 .
O014 Sm02 O014 73.63(17) 2_866 .
O017 Sm02 O014 146.98(18) . .
O008 Sm02 O014 132.92(17) . .
O016 Sm02 O014 123.43(19) . .
O013 Sm02 O014 75.59(17) 1_655 .
O009 Sm02 O014 71.40(15) 2_766 .
O029 Sm02 O014 91.8(2) . .
O014 Sm02 O003 121.29(17) 2_866 .
O017 Sm02 O003 142.4(2) . .
O008 Sm02 O003 124.51(18) . .
O016 Sm02 O003 72.5(2) . .
O013 Sm02 O003 107.50(19) 1_655 .
O009 Sm02 O003 68.58(17) 2_766 .
O029 Sm02 O003 69.2(2) . .
O014 Sm02 O003 51.31(16) . .
O014 Sm02 C039 97.45(18) 2_866 .
O017 Sm02 C039 156.4(2) . .
O008 Sm02 C039 131.93(18) . .
O016 Sm02 C039 97.2(2) . .
O013 Sm02 C039 93.38(19) 1_655 .
O009 Sm02 C039 65.88(17) 2_766 .
O029 Sm02 C039 81.0(3) . .
O014 Sm02 C039 26.27(17) . .
O003 Sm02 C039 25.16(18) . .
O014 Sm02 Sm02 37.73(11) 2_866 2_866
O017 Sm02 Sm02 125.74(18) . 2_866
O008 Sm02 Sm02 107.39(14) . 2_866
O016 Sm02 Sm02 150.59(18) . 2_866
O013 Sm02 Sm02 69.39(13) 1_655 2_866
O009 Sm02 Sm02 69.91(12) 2_766 2_866
O029 Sm02 Sm02 118.6(2) . 2_866
O014 Sm02 Sm02 35.90(10) . 2_866
O003 Sm02 Sm02 85.34(12) . 2_866
C039 Sm02 Sm02 60.48(14) . 2_866
C039 O003 Sm02 93.9(4) . .
C040 O004 Sm01 92.1(4) . .
C022 O005 Sm01 91.9(4) . .
C040 O006 Sm01 95.2(4) . .
C032 O007 Sm01 92.3(4) . .
C020 O009 Sm02 136.3(4) . 2_766
C026 O010 Sm01 134.0(4) . .
C032 O012 Sm01 93.6(4) . .
C020 O013 Sm02 138.3(5) . 1_455
C039 O014 Sm02 147.3(4) . 2_866
C039 O014 Sm02 94.1(4) . .
Sm02 O014 Sm02 106.37(17) 2_866 .
C022 O015 Sm01 93.8(4) . .
C024 C018 C035 119.4(6) 1_455 1_455
C024 C018 C040 120.2(6) 1_455 .
C035 C018 C040 120.2(6) 1_455 .
O009 C020 O013 126.1(6) . .
O009 C020 C030 118.2(6) . .
O013 C020 C030 115.7(6) . .
O015 C022 O005 121.2(6) . .
O015 C022 C023 118.5(6) . .
O005 C022 C023 120.3(6) . .
O015 C022 Sm01 59.7(4) . .
O005 C022 Sm01 61.5(3) . .
C023 C022 Sm01 177.4(5) . .
C031 C023 C033 119.5(6) . .
C031 C023 C022 122.2(6) . .
C033 C023 C022 118.2(6) . .
C018 C024 C028 121.0(6) 1_655 .
O025 C026 O010 123.4(7) . .
O025 C026 C028 117.7(6) . .
O010 C026 C028 118.9(7) . .
C024 C028 C030 119.3(6) . .
C024 C028 C026 118.4(6) . .
C030 C028 C026 122.2(6) . .
C036 C030 C028 119.4(6) . .
C036 C030 C020 118.9(6) . .
C028 C030 C020 121.6(6) . .
C033 C031 C023 120.0(6) 2_757 .
C033 C031 C032 114.4(6) 2_757 2_657
C023 C031 C032 125.6(6) . 2_657
O012 C032 O007 121.3(6) . .
O012 C032 C031 119.3(6) . 2_657
O007 C032 C031 118.6(6) . 2_657
O012 C032 Sm01 60.4(3) . .
O007 C032 Sm01 61.4(3) . .
C031 C032 Sm01 163.6(4) 2_657 .
C031 C033 C023 120.5(6) 2_757 .
C018 C035 C036 119.9(6) 1_655 .
C018 C035 C039 122.0(6) 1_655 .
C036 C035 C039 118.1(6) . .
C030 C036 C035 120.7(6) . .
O003 C039 O014 120.1(6) . .
O003 C039 C035 121.0(6) . .
O014 C039 C035 118.7(6) . .
O003 C039 Sm02 60.9(4) . .
O014 C039 Sm02 59.6(3) . .
C035 C039 Sm02 168.6(4) . .
O006 C040 O004 120.9(6) . .
O006 C040 C018 118.0(6) . .
O004 C040 C018 121.0(6) . .
O006 C040 Sm01 59.0(3) . .
O004 C040 Sm01 61.9(3) . .
C018 C040 Sm01 175.6(5) . .

loop_
_geom_bond_atom_site_label_1
_geom_bond_atom_site_label_2
_geom_bond_distance
_geom_bond_site_symmetry_2
Sm01 O010 2.369(5) .
Sm01 O015 2.428(5) .
Sm01 O011 2.432(5) .
Sm01 O021 2.438(7) .
Sm01 O005 2.467(5) .
Sm01 O006 2.481(5) .
Sm01 O012 2.485(5) .
Sm01 O007 2.508(5) .
Sm01 O004 2.544(5) .
Sm01 C022 2.805(7) .
Sm01 C032 2.853(6) .
Sm01 C040 2.883(6) .
Sm02 O014 2.423(5) 2_866
Sm02 O017 2.438(6) .
Sm02 O008 2.456(5) .
Sm02 O016 2.461(6) .
Sm02 O013 2.463(5) 1_655
Sm02 O009 2.490(5) 2_766
Sm02 O029 2.518(7) .
Sm02 O014 2.528(5) .
Sm02 O003 2.561(5) .
Sm02 C039 2.923(7) .
Sm02 Sm02 3.9638(15) 2_866
O003 C039 1.246(9) .
O004 C040 1.267(8) .
O005 C022 1.255(8) .
O006 C040 1.258(9) .
O007 C032 1.263(9) .
O009 C020 1.253(9) .
O009 Sm02 2.491(5) 2_766
O010 C026 1.274(8) .
O012 C032 1.255(9) .
O013 C020 1.262(9) .
O013 Sm02 2.463(5) 1_455
O014 C039 1.297(8) .
O014 Sm02 2.423(5) 2_866
O015 C022 1.253(9) .
C018 C024 1.387(9) 1_455
C018 C035 1.391(9) 1_455
C018 C040 1.494(9) .
C020 C030 1.523(9) .
C022 C023 1.485(9) .
C023 C031 1.392(9) .
C023 C033 1.394(9) .
C024 C018 1.387(9) 1_655
C024 C028 1.398(9) .
O025 C026 1.241(9) .
C026 C028 1.508(10) .
C028 C030 1.399(9) .
C030 C036 1.393(10) .
C031 C033 1.382(9) 2_757
C031 C032 1.502(9) 2_657
C032 C031 1.502(9) 2_657
C033 C031 1.382(9) 2_757
C035 C018 1.391(9) 1_655
C035 C036 1.393(9) .
C035 C039 1.506(9) .
